data_7040426
loop_
_publ_author_name
'Borup, Mette Andersen'
'Blichfeld, Anders Bank'
'Madsen, Solveig R\/ogild'
'Iversen, Bo Brummerstedt'

_publ_section_title
;
 High-pressure single crystal X-ray diffraction study of thermoelectric
 ZnSb and \b-Zn4Sb3.
;
_journal_issue 38
_journal_name_full 'Dalton transactions (Cambridge, England : 2003)'
_journal_page_first 15097
_journal_page_last 15103
_journal_paper_doi 10.1039/c6dt02323a
_journal_volume 45
_journal_year 2016
_chemical_formula_moiety 'Sb30 Zn38.44'
_chemical_formula_sum 'Sb30 Zn38.44'
_chemical_formula_weight 6165.32
_chemical_name_systematic 'Zinc antimonide'
_space_group_crystal_system trigonal
_space_group_IT_number 167
_space_group_name_Hall '-R 3 2"c'
_space_group_name_H-M_alt 'R -3 c'
_symmetry_space_group_name_Hall '-R 3 2"c'
_symmetry_space_group_name_H-M 'R -3 c :H'
_audit_creation_date 2016-05-16
_audit_creation_method
;
Olex2 1.2
(compiled 2016.02.19 svn.r3266 for OlexSys, GUI svn.r5155)
;
_audit_update_record
;
2016-07-11 deposited with the CCDC.
2016-08-22 downloaded from the CCDC.
;
_cell_angle_alpha 90
_cell_angle_beta 90
_cell_angle_gamma 120
_cell_formula_units_Z 1
_cell_length_a 12.1150(14)
_cell_length_b 12.1150(14)
_cell_length_c 12.3380(15)
_cell_measurement_pressure 1490000(30000)
_cell_measurement_reflns_used 755
_cell_measurement_temperature 296(2)
_cell_measurement_theta_max 21.87
_cell_measurement_theta_min 4.02
_cell_volume 1568.3(3)
_computing_cell_refinement 'SAINT v8.34A (Bruker, 2013)'
_computing_data_reduction 'SAINT v8.34A (Bruker, 2013)'
_computing_molecular_graphics 'Olex2 (Dolomanov et al., 2009)'
_computing_publication_material 'Olex2 (Dolomanov et al., 2009)'
_computing_structure_refinement 'ShelXL (Sheldrick, 2015)'
_diffrn_ambient_temperature 296.15
_diffrn_measured_fraction_theta_full 0.950
_diffrn_measured_fraction_theta_max 0.893
_diffrn_measurement_device_type 'Bruker APEX-II CCD'
_diffrn_measurement_method '\f and \w scans'
_diffrn_radiation_type AgK\a
_diffrn_radiation_wavelength 0.56086
_diffrn_reflns_av_R_equivalents 0.1307
_diffrn_reflns_av_unetI/netI 0.0663
_diffrn_reflns_Laue_measured_fraction_full 0.950
_diffrn_reflns_Laue_measured_fraction_max 0.893
_diffrn_reflns_limit_h_max 15
_diffrn_reflns_limit_h_min -16
_diffrn_reflns_limit_k_max 13
_diffrn_reflns_limit_k_min -14
_diffrn_reflns_limit_l_max 16
_diffrn_reflns_limit_l_min -16
_diffrn_reflns_number 3578
_diffrn_reflns_point_group_measured_fraction_full 0.950
_diffrn_reflns_point_group_measured_fraction_max 0.893
_diffrn_reflns_theta_full 19.665
_diffrn_reflns_theta_max 21.968
_diffrn_reflns_theta_min 2.653
_diffrn_standards_number 0
_exptl_absorpt_coefficient_mu 14.220
_exptl_absorpt_correction_T_max 0.7447
_exptl_absorpt_correction_T_min 0.5607
_exptl_absorpt_correction_type multi-scan
_exptl_absorpt_process_details
;
SADABS-2012/1 (Bruker,2012) was used for absorption correction.
wR2(int) was 0.1304 before and 0.0783 after correction.
The Ratio of minimum to maximum transmission is 0.7529.
The \l/2 correction factor is 0.0015.
;
_exptl_crystal_colour 'metallic grayish gray'
_exptl_crystal_colour_lustre metallic
_exptl_crystal_colour_modifier grayish
_exptl_crystal_colour_primary gray
_exptl_crystal_density_diffrn 6.528
_exptl_crystal_description irregular
_exptl_crystal_F_000 2683
_exptl_crystal_size_max 0.06
_exptl_crystal_size_mid 0.03
_exptl_crystal_size_min 0.015
_refine_diff_density_max 2.982
_refine_diff_density_min -1.718
_refine_diff_density_rms 0.490
_refine_ls_extinction_method none
_refine_ls_goodness_of_fit_ref 1.057
_refine_ls_hydrogen_treatment undef
_refine_ls_matrix_type full
_refine_ls_number_parameters 32
_refine_ls_number_reflns 391
_refine_ls_number_restraints 1
_refine_ls_restrained_S_all 1.056
_refine_ls_R_factor_all 0.0673
_refine_ls_R_factor_gt 0.0401
_refine_ls_shift/su_max 0.000
_refine_ls_shift/su_mean 0.000
_refine_ls_structure_factor_coef Fsqd
_refine_ls_weighting_details 'w=1/[\s^2^(Fo^2^)+(0.0409P)^2^] where P=(Fo^2^+2Fc^2^)/3'
_refine_ls_weighting_scheme calc
_refine_ls_wR_factor_gt 0.0780
_refine_ls_wR_factor_ref 0.0874
_reflns_Friedel_coverage 0.000
_reflns_number_gt 290
_reflns_number_total 391
_reflns_threshold_expression 'I > 2\s(I)'
_cod_data_source_file c6dt02323a2.cif
_cod_data_source_block Zn4Sb3_SiO_P4
_cod_depositor_comments
;Adding full bibliography for 7040405--7040434.cif.

 Adding full bibliography for 7040405--7040434.cif.
;
_cod_original_cell_volume 1568.3(4)
_cod_database_code 7040426
_shelx_space_group_comment
;
The symmetry employed for this shelxl refinement is uniquely defined
by the following loop, which should always be used as a source of
symmetry information in preference to the above space-group names.
They are only intended as comments.
;
_olex2_refinement_description
;
1. Uiso/Uaniso restraints and constraints
Uiso(Zn2) = Uiso(Zn3) = Uiso(Zn4)
2. Others
 1*[Sof(Zn1)]+1*[Sof(Zn2)]+1*[Sof(Zn3)]+1*[Sof(Zn4)]=1.068 with esd of 0.002
;

loop_
_space_group_symop_operation_xyz
'x, y, z'
'-y, x-y, z'
'-x+y, -x, z'
'y, x, -z+1/2'
'x-y, -y, -z+1/2'
'-x, -x+y, -z+1/2'
'x+2/3, y+1/3, z+1/3'
'-y+2/3, x-y+1/3, z+1/3'
'-x+y+2/3, -x+1/3, z+1/3'
'y+2/3, x+1/3, -z+5/6'
'x-y+2/3, -y+1/3, -z+5/6'
'-x+2/3, -x+y+1/3, -z+5/6'
'x+1/3, y+2/3, z+2/3'
'-y+1/3, x-y+2/3, z+2/3'
'-x+y+1/3, -x+2/3, z+2/3'
'y+1/3, x+2/3, -z+7/6'
'x-y+1/3, -y+2/3, -z+7/6'
'-x+1/3, -x+y+2/3, -z+7/6'
'-x, -y, -z'
'y, -x+y, -z'
'x-y, x, -z'
'-y, -x, z-1/2'
'-x+y, y, z-1/2'
'x, x-y, z-1/2'
'-x+2/3, -y+1/3, -z+1/3'
'y+2/3, -x+y+1/3, -z+1/3'
'x-y+2/3, x+1/3, -z+1/3'
'-y+2/3, -x+1/3, z-1/6'
'-x+y+2/3, y+1/3, z-1/6'
'x+2/3, x-y+1/3, z-1/6'
'-x+1/3, -y+2/3, -z+2/3'
'y+1/3, -x+y+2/3, -z+2/3'
'x-y+1/3, x+2/3, -z+2/3'
'-y+1/3, -x+2/3, z+1/6'
'-x+y+1/3, y+2/3, z+1/6'
'x+1/3, x-y+2/3, z+1/6'

loop_
_atom_site_label
_atom_site_type_symbol
_atom_site_fract_x
_atom_site_fract_y
_atom_site_fract_z
_atom_site_U_iso_or_equiv
_atom_site_adp_type
_atom_site_occupancy
_atom_site_site_symmetry_order
_atom_site_calc_flag
_atom_site_refinement_flags_posn
_atom_site_refinement_flags_adp
_atom_site_refinement_flags_occupancy
_atom_site_disorder_assembly
_atom_site_disorder_group
Sb1 Sb 0.64312(10) 0.0000 0.2500 0.0152(4) Uani 1 2 d S T P . .
Sb2 Sb 0.6667 0.3333 0.19709(9) 0.0144(4) Uani 1 3 d S T P . .
Zn1 Zn 0.83205(16) 0.25426(17) 0.23671(12) 0.0238(6) Uani 0.927(6) 1 d . . . A 1
Zn2 Zn 0.783(9) 0.244(9) 0.302(7) 0.042(6) Uiso 0.020(4) 1 d . . . A 2
Zn3 Zn 0.901(3) 0.392(3) 0.242(2) 0.042(6) Uiso 0.056(4) 1 d . . . A 2
Zn4 Zn 0.774(3) 0.199(3) 0.090(2) 0.042(6) Uiso 0.065(3) 1 d . . . A 2

loop_
_atom_site_aniso_label
_atom_site_aniso_U_11
_atom_site_aniso_U_22
_atom_site_aniso_U_33
_atom_site_aniso_U_23
_atom_site_aniso_U_13
_atom_site_aniso_U_12
Sb1 0.0165(5) 0.0132(7) 0.0148(5) -0.0006(4) -0.00028(19) 0.0066(3)
Sb2 0.0147(6) 0.0147(6) 0.0136(6) 0.000 0.000 0.0074(3)
Zn1 0.0186(11) 0.0242(11) 0.0297(9) -0.0033(7) -0.0027(6) 0.0114(9)

loop_
_atom_type_symbol
_atom_type_description
_atom_type_scat_dispersion_real
_atom_type_scat_dispersion_imag
_atom_type_scat_source
Sb Sb -1.0547 1.0104 'International Tables Vol C Tables 4.2.6.8 and 6.1.1.4'
Zn Zn 0.3242 0.9375 'International Tables Vol C Tables 4.2.6.8 and 6.1.1.4'

loop_
_geom_angle_atom_site_label_1
_geom_angle_atom_site_label_2
_geom_angle_atom_site_label_3
_geom_angle
_geom_angle_site_symmetry_1
_geom_angle_site_symmetry_3
Zn1 Sb1 Zn1 126.60(9) 32 30_445
Zn2 Sb1 Zn2 103(5) 30_445 32
Zn2 Sb1 Zn2 135(2) 30_445 .
Zn2 Sb1 Zn2 53(4) 32 .
Zn2 Sb1 Zn2 53(4) 30_445 5
Zn2 Sb1 Zn2 135(2) 32 5
Zn2 Sb1 Zn2 171(4) 5 .
Zn2 Sb1 Zn3 40(2) 32 3_665
Zn2 Sb1 Zn3 116(2) 5 3_665
Zn2 Sb1 Zn3 40(2) 32 32
Zn2 Sb1 Zn3 142(2) 32 30_445
Zn2 Sb1 Zn3 141(2) . 30_445
Zn2 Sb1 Zn3 73(2) . 3_665
Zn2 Sb1 Zn3 40(2) 30_445 4_545
Zn2 Sb1 Zn3 40(2) 30_445 30_445
Zn2 Sb1 Zn3 67(2) 32 4_545
Zn2 Sb1 Zn3 39(2) 5 30_445
Zn2 Sb1 Zn3 73(2) 5 4_545
Zn2 Sb1 Zn3 142(2) 30_445 32
Zn2 Sb1 Zn3 116(2) . 4_545
Zn2 Sb1 Zn3 141(2) 5 32
Zn2 Sb1 Zn3 67(2) 30_445 3_665
Zn2 Sb1 Zn3 39(2) . 32
Zn2 Sb1 Zn4 143(2) 30_445 25_655
Zn2 Sb1 Zn4 105(2) 30_445 35_645
Zn2 Sb1 Zn4 105(2) 32 25_655
Zn2 Sb1 Zn4 143(2) 32 35_645
Zn3 Sb1 Zn3 178.3(15) 30_445 32
Zn3 Sb1 Zn3 102.8(10) 4_545 32
Zn3 Sb1 Zn3 78.8(13) 4_545 30_445
Zn3 Sb1 Zn3 46.1(16) 4_545 3_665
Zn3 Sb1 Zn3 102.8(10) 3_665 30_445
Zn3 Sb1 Zn3 78.8(13) 3_665 32
Zn4 Sb1 Zn2 117(2) 35_645 .
Zn4 Sb1 Zn2 55(2) 35_645 5
Zn4 Sb1 Zn2 117(2) 25_655 5
Zn4 Sb1 Zn2 55(2) 25_655 .
Zn4 Sb1 Zn3 124.4(10) 35_645 4_545
Zn4 Sb1 Zn3 124.4(10) 25_655 3_665
Zn4 Sb1 Zn3 106.9(9) 25_655 30_445
Zn4 Sb1 Zn3 170.4(11) 25_655 4_545
Zn4 Sb1 Zn3 71.6(10) 35_645 30_445
Zn4 Sb1 Zn3 71.6(10) 25_655 32
Zn4 Sb1 Zn3 106.9(9) 35_645 32
Zn4 Sb1 Zn3 170.4(11) 35_645 3_665
Zn4 Sb1 Zn4 65.2(14) 25_655 35_645
Sb2 Sb2 Zn4 62.5(6) 16_544 .
Sb2 Sb2 Zn4 62.5(6) 16_544 2_655
Zn1 Sb2 Sb2 100.58(4) . 16_544
Zn1 Sb2 Sb2 100.58(4) 2_655 16_544
Zn1 Sb2 Sb2 100.58(4) 3_665 16_544
Zn1 Sb2 Zn1 116.71(2) . 3_665
Zn1 Sb2 Zn1 116.71(2) 3_665 2_655
Zn1 Sb2 Zn1 116.71(2) . 2_655
Zn2 Sb2 Sb2 121(2) 3_665 16_544
Zn2 Sb2 Sb2 121(2) . 16_544
Zn2 Sb2 Sb2 121(2) 2_655 16_544
Zn2 Sb2 Zn2 96(3) . 2_655
Zn2 Sb2 Zn2 96(3) . 3_665
Zn2 Sb2 Zn2 96(3) 2_655 3_665
Zn2 Sb2 Zn3 133(2) . 2_655
Zn2 Sb2 Zn3 76(2) 2_655 .
Zn2 Sb2 Zn3 133(2) 2_655 3_665
Zn2 Sb2 Zn3 133(2) 3_665 .
Zn2 Sb2 Zn3 76(2) . 3_665
Zn2 Sb2 Zn3 76(2) 3_665 2_655
Zn2 Sb2 Zn3 41(2) . .
Zn2 Sb2 Zn3 41(2) 2_655 2_655
Zn2 Sb2 Zn3 41(2) 3_665 3_665
Zn2 Sb2 Zn4 59(2) . .
Zn2 Sb2 Zn4 135(2) 3_665 2_655
Zn2 Sb2 Zn4 59(2) 2_655 2_655
Zn2 Sb2 Zn4 135(2) 2_655 .
Zn2 Sb2 Zn4 121(2) 3_665 .
Zn2 Sb2 Zn4 121(2) . 2_655
Zn3 Sb2 Sb2 102.2(7) 3_665 16_544
Zn3 Sb2 Sb2 102.2(7) . 16_544
Zn3 Sb2 Sb2 102.2(7) 2_655 16_544
Zn3 Sb2 Zn3 115.6(5) . 3_665
Zn3 Sb2 Zn3 115.6(5) . 2_655
Zn3 Sb2 Zn3 115.6(5) 3_665 2_655
Zn3 Sb2 Zn4 160.8(9) 3_665 2_655
Zn3 Sb2 Zn4 60.8(10) . .
Zn3 Sb2 Zn4 80.6(10) . 2_655
Zn3 Sb2 Zn4 60.8(10) 2_655 2_655
Zn3 Sb2 Zn4 80.6(10) 3_665 .
Zn3 Sb2 Zn4 160.8(9) 2_655 .
Zn4 Sb2 Zn4 100.4(7) . 2_655
Sb1 Zn1 Sb1 120.53(6) 25_655 .
Sb1 Zn1 Sb1 98.61(5) 33_545 25_655
Sb1 Zn1 Sb1 107.49(6) 33_545 .
Sb1 Zn1 Zn1 117.00(9) 33_545 25_655
Sb2 Zn1 Sb1 93.37(6) . .
Sb2 Zn1 Sb1 113.66(6) . 25_655
Sb2 Zn1 Sb1 124.94(6) . 33_545
Sb2 Zn1 Zn1 117.60(9) . 25_655
Zn1 Zn1 Sb1 60.12(7) 25_655 .
Zn1 Zn1 Sb1 60.41(6) 25_655 25_655
Sb1 Zn2 Sb1 118(4) 33_545 .
Sb1 Zn2 Sb2 115(3) . 31_655
Sb1 Zn2 Sb2 92(3) 33_545 31_655
Sb1 Zn2 Sb2 142(4) 33_545 .
Sb1 Zn2 Zn3 60(2) . 35_645
Sb1 Zn2 Zn3 157(4) 33_545 3_665
Sb1 Zn2 Zn3 59(2) 33_545 35_645
Sb1 Zn2 Zn3 53.7(17) . 3_665
Sb1 Zn2 Zn4 66(2) . .
Sb1 Zn2 Zn4 124(4) 33_545 .
Sb2 Zn2 Sb1 100(3) . .
Sb2 Zn2 Sb2 75(3) . 31_655
Sb2 Zn2 Zn3 158(4) . 35_645
Sb2 Zn2 Zn3 76(2) 31_655 3_665
Sb2 Zn2 Zn3 53.7(19) . 3_665
Sb2 Zn2 Zn4 67(2) . .
Zn2 Zn2 Sb1 67(4) 33_545 33_545
Zn2 Zn2 Sb1 124(6) 32 33_545
Zn2 Zn2 Sb1 169(5) 33_545 .
Zn2 Zn2 Sb1 60(4) 32 .
Zn2 Zn2 Sb2 77(2) 32 .
Zn2 Zn2 Sb2 55(3) 32 31_655
Zn2 Zn2 Sb2 77(2) 33_545 .
Zn2 Zn2 Sb2 55(3) 33_545 31_655
Zn2 Zn2 Zn2 109(4) 33_545 32
Zn2 Zn2 Zn3 34(3) 32 3_665
Zn2 Zn2 Zn3 85(5) 32 35_645
Zn2 Zn2 Zn3 118(2) 33_545 3_665
Zn2 Zn2 Zn3 121(5) 33_545 35_645
Zn2 Zn2 Zn4 121(6) 33_545 .
Zn2 Zn2 Zn4 119(5) 32 25_655
Zn2 Zn2 Zn4 107(5) 32 .
Zn2 Zn2 Zn4 127(5) 33_545 25_655
Zn3 Zn2 Sb1 76(3) . 33_545
Zn3 Zn2 Sb1 72(3) 32 .
Zn3 Zn2 Sb1 139(5) . .
Zn3 Zn2 Sb1 75(3) 32 33_545
Zn3 Zn2 Sb2 61(3) 32 31_655
Zn3 Zn2 Sb2 105(3) 35_645 31_655
Zn3 Zn2 Sb2 73(3) . .
Zn3 Zn2 Sb2 102(4) . 31_655
Zn3 Zn2 Sb2 124(5) 32 .
Zn3 Zn2 Zn2 50(5) 32 32
Zn3 Zn2 Zn2 101(6) 32 33_545
Zn3 Zn2 Zn2 146(4) . 32
Zn3 Zn2 Zn2 50(4) . 33_545
Zn3 Zn2 Zn3 46(3) 32 35_645
Zn3 Zn2 Zn3 125(5) . 3_665
Zn3 Zn2 Zn3 82(4) 32 3_665
Zn3 Zn2 Zn3 127(4) . 35_645
Zn3 Zn2 Zn3 105(3) 35_645 3_665
Zn3 Zn2 Zn3 145(6) 32 .
Zn3 Zn2 Zn4 139(5) 32 .
Zn3 Zn2 Zn4 95(4) 32 25_655
Zn3 Zn2 Zn4 92(4) . 25_655
Zn3 Zn2 Zn4 75(3) . .
Zn4 Zn2 Sb1 70(3) 25_655 33_545
Zn4 Zn2 Sb1 62(2) 25_655 .
Zn4 Zn2 Sb2 141(4) . 31_655
Zn4 Zn2 Sb2 132(4) 25_655 .
Zn4 Zn2 Sb2 153(4) 25_655 31_655
Zn4 Zn2 Zn3 49(2) 25_655 35_645
Zn4 Zn2 Zn3 107(3) . 35_645
Zn4 Zn2 Zn3 75(2) . 3_665
Zn4 Zn2 Zn3 113(3) 25_655 3_665
Zn4 Zn2 Zn4 65(2) 25_655 .
Sb1 Zn3 Sb1 109.1(11) 2_655 25_655
Sb1 Zn3 Sb1 98.6(12) 33_545 25_655
Sb1 Zn3 Sb1 110.4(11) 2_655 33_545
Sb1 Zn3 Zn2 54(2) 2_655 29_655
Sb1 Zn3 Zn2 107(2) 33_545 29_655
Sb1 Zn3 Zn2 56.3(19) 25_655 29_655
Sb1 Zn3 Zn4 136.7(14) 2_655 .
Sb1 Zn3 Zn4 58.0(8) 33_545 25_655
Sb1 Zn3 Zn4 57.7(8) 2_655 9_665
Sb1 Zn3 Zn4 112.1(13) 33_545 .
Sb1 Zn3 Zn4 59.5(9) 25_655 25_655
Sb1 Zn3 Zn4 56.5(9) 25_655 .
Sb1 Zn3 Zn4 52.9(8) 33_545 9_665
Sb1 Zn3 Zn4 111.0(13) 25_655 9_665
Sb1 Zn3 Zn4 158.6(15) 2_655 25_655
Sb2 Zn3 Sb1 115.5(11) . 25_655
Sb2 Zn3 Sb1 125.9(13) . 33_545
Sb2 Zn3 Sb1 97.0(12) . 2_655
Sb2 Zn3 Zn2 127(2) . 29_655
Sb2 Zn3 Zn4 63.9(10) . .
Sb2 Zn3 Zn4 104.3(12) . 25_655
Sb2 Zn3 Zn4 132.5(14) . 9_665
Zn2 Zn3 Sb1 65(3) 33_545 2_655
Zn2 Zn3 Sb1 64(3) . 33_545
Zn2 Zn3 Sb1 161(4) 33_545 25_655
Zn2 Zn3 Sb1 143(4) . 2_655
Zn2 Zn3 Sb1 69(3) 33_545 33_545
Zn2 Zn3 Sb1 108(3) . 25_655
Zn2 Zn3 Sb2 66(3) . .
Zn2 Zn3 Sb2 83(3) 33_545 .
Zn2 Zn3 Zn2 113(4) 33_545 29_655
Zn2 Zn3 Zn2 80(5) 33_545 .
Zn2 Zn3 Zn2 161(4) . 29_655
Zn2 Zn3 Zn3 131(4) . 6_765
Zn2 Zn3 Zn3 95(4) 33_545 6_765
Zn2 Zn3 Zn4 126(4) 33_545 17_554
Zn2 Zn3 Zn4 129(4) . 17_554
Zn2 Zn3 Zn4 52(3) . 25_655
Zn2 Zn3 Zn4 73(2) 29_655 9_665
Zn2 Zn3 Zn4 119(3) 33_545 25_655
Zn2 Zn3 Zn4 50(3) 33_545 9_665
Zn2 Zn3 Zn4 109(3) . 9_665
Zn2 Zn3 Zn4 109(2) 29_655 25_655
Zn2 Zn3 Zn4 67(3) . .
Zn2 Zn3 Zn4 140(4) 33_545 .
Zn3 Zn3 Sb1 68.7(14) 6_765 33_545
Zn3 Zn3 Sb1 66.5(14) 6_765 25_655
Zn3 Zn3 Sb1 67.0(8) 6_765 2_655
Zn3 Zn3 Sb2 162.6(12) 6_765 .
Zn3 Zn3 Zn2 38(2) 6_765 29_655
Zn3 Zn3 Zn4 93(2) 6_765 17_554
Zn3 Zn3 Zn4 91.6(8) 6_765 25_655
Zn3 Zn3 Zn4 45.3(14) 6_765 9_665
Zn3 Zn3 Zn4 122.7(18) 6_765 .
Zn4 Zn3 Sb1 62.5(10) 17_554 25_655
Zn4 Zn3 Sb1 158.4(18) 17_554 33_545
Zn4 Zn3 Sb1 69.9(13) 17_554 2_655
Zn4 Zn3 Sb2 74.3(12) 17_554 .
Zn4 Zn3 Zn2 105(2) . 29_655
Zn4 Zn3 Zn2 55(2) 17_554 29_655
Zn4 Zn3 Zn4 55.1(11) . 25_655
Zn4 Zn3 Zn4 107.2(11) 25_655 9_665
Zn4 Zn3 Zn4 121.5(17) 17_554 9_665
Zn4 Zn3 Zn4 113.7(15) 17_554 25_655
Zn4 Zn3 Zn4 67.6(15) 17_554 .
Zn4 Zn3 Zn4 161.3(16) . 9_665
Sb1 Zn4 Sb1 108.3(9) 25_655 15_654
Sb1 Zn4 Sb1 92.8(9) 15_654 .
Sb1 Zn4 Sb1 121.2(10) 25_655 .
Sb1 Zn4 Sb2 86.7(7) 15_654 16_544
Sb1 Zn4 Sb2 109.4(11) 25_655 16_544
Sb1 Zn4 Sb2 133.1(11) 15_654 .
Sb1 Zn4 Sb2 111.7(11) 25_655 .
Sb1 Zn4 Sb2 126.5(10) . 16_544
Sb1 Zn4 Zn2 89(2) 25_655 .
Sb1 Zn4 Zn3 61.1(10) 25_655 .
Sb1 Zn4 Zn4 57.4(7) 25_655 17_554
Sb1 Zn4 Zn4 127.5(15) 15_654 17_554
Sb1 Zn4 Zn4 65.7(11) 25_655 25_655
Sb2 Zn4 Sb1 86.7(8) . .
Sb2 Zn4 Sb2 57.8(6) . 16_544
Zn2 Zn4 Sb1 88(2) 25_655 .
Zn2 Zn4 Sb1 150(3) . 15_654
Zn2 Zn4 Sb1 57(2) . .
Zn2 Zn4 Sb1 63(2) 25_655 25_655
Zn2 Zn4 Sb1 57(2) 25_655 15_654
Zn2 Zn4 Sb2 169(2) 25_655 .
Zn2 Zn4 Sb2 111(2) . 16_544
Zn2 Zn4 Sb2 132(2) 25_655 16_544
Zn2 Zn4 Sb2 54(2) . .
Zn2 Zn4 Zn2 115(2) 25_655 .
Zn2 Zn4 Zn3 116(2) 25_655 .
Zn2 Zn4 Zn3 38(2) . .
Zn2 Zn4 Zn4 62(2) 25_655 25_655
Zn2 Zn4 Zn4 117(2) 25_655 17_554
Zn2 Zn4 Zn4 53(2) . 25_655
Zn2 Zn4 Zn4 83(2) . 17_554
Zn3 Zn4 Sb1 155.1(16) 17_554 .
Zn3 Zn4 Sb1 94.6(10) . .
Zn3 Zn4 Sb1 169.3(14) . 15_654
Zn3 Zn4 Sb1 68.7(13) 17_554 25_655
Zn3 Zn4 Sb1 62.4(11) 17_554 15_654
Zn3 Zn4 Sb2 111.8(15) 17_554 .
Zn3 Zn4 Sb2 95.1(11) . 16_544
Zn3 Zn4 Sb2 59.1(11) 17_554 16_544
Zn3 Zn4 Sb2 55.2(9) . .
Zn3 Zn4 Zn2 148(3) 17_554 .
Zn3 Zn4 Zn2 76(3) 17_554 25_655
Zn3 Zn4 Zn3 109.6(15) 17_554 .
Zn3 Zn4 Zn4 128(2) 17_554 25_655
Zn3 Zn4 Zn4 46.6(10) . 17_554
Zn3 Zn4 Zn4 105.1(18) 17_554 18_654
Zn3 Zn4 Zn4 65.7(14) 17_554 17_554
Zn4 Zn4 Sb1 173.7(18) 18_654 25_655
Zn4 Zn4 Sb1 139.2(15) 17_554 .
Zn4 Zn4 Sb1 64.9(11) 18_654 .
Zn4 Zn4 Sb1 110.8(16) 25_655 15_654
Zn4 Zn4 Sb1 68.6(10) 18_654 15_654
Zn4 Zn4 Sb1 55.5(11) 25_655 .
Zn4 Zn4 Sb2 107.2(14) 25_655 .
Zn4 Zn4 Sb2 59.5(8) 17_554 16_544
Zn4 Zn4 Sb2 62.3(8) 17_554 .
Zn4 Zn4 Sb2 65.3(8) 18_654 16_544
Zn4 Zn4 Sb2 162.4(18) 25_655 16_544
Zn4 Zn4 Sb2 68.9(9) 18_654 .
Zn4 Zn4 Zn2 117(2) 18_654 25_655
Zn4 Zn4 Zn2 96(3) 18_654 .
Zn4 Zn4 Zn3 121.7(16) 18_654 .
Zn4 Zn4 Zn3 67.6(14) 25_655 .
Zn4 Zn4 Zn4 120(2) 18_654 25_655
Zn4 Zn4 Zn4 119.6(3) 18_654 17_554
Zn4 Zn4 Zn4 106.7(16) 25_655 17_554

loop_
_geom_bond_atom_site_label_1
_geom_bond_atom_site_label_2
_geom_bond_distance
_geom_bond_site_symmetry_2
Sb1 Zn1 2.6955(17) 32
Sb1 Zn1 2.6956(17) 30_445
Sb1 Zn2 2.51(9) 30_445
Sb1 Zn2 2.51(9) 32
Sb1 Zn2 2.65(9) 5
Sb1 Zn2 2.65(9) .
Sb1 Zn3 2.71(3) 32
Sb1 Zn3 2.66(3) 3_665
Sb1 Zn3 2.66(3) 4_545
Sb1 Zn3 2.71(3) 30_445
Sb1 Zn4 2.62(3) 35_645
Sb1 Zn4 2.62(3) 25_655
Sb2 Sb2 2.807(2) 16_544
Sb2 Zn1 2.6628(17) 2_655
Sb2 Zn1 2.6628(17) .
Sb2 Zn1 2.6628(17) 3_665
Sb2 Zn2 2.51(10) .
Sb2 Zn2 2.51(10) 2_655
Sb2 Zn2 2.51(10) 3_665
Sb2 Zn3 2.62(4) 2_655
Sb2 Zn3 2.62(4) .
Sb2 Zn3 2.62(4) 3_665
Sb2 Zn4 2.87(3) .
Sb2 Zn4 2.87(3) 2_655
Zn1 Sb1 2.6955(17) 33_545
Zn1 Sb1 2.7673(18) 25_655
Zn1 Zn1 2.749(3) 25_655
Zn2 Sb1 2.51(9) 33_545
Zn2 Sb2 2.99(10) 31_655
Zn2 Zn2 2.29(11) 33_545
Zn2 Zn2 2.29(11) 32
Zn2 Zn3 2.86(10) 35_645
Zn2 Zn3 3.15(10) 3_665
Zn2 Zn3 1.79(10) .
Zn2 Zn3 1.78(10) 32
Zn2 Zn4 2.66(10) .
Zn2 Zn4 2.42(10) 25_655
Zn3 Sb1 2.71(3) 33_545
Zn3 Sb1 2.75(3) 25_655
Zn3 Sb1 2.66(3) 2_655
Zn3 Zn2 1.78(10) 33_545
Zn3 Zn2 2.86(10) 29_655
Zn3 Zn3 2.08(7) 6_765
Zn3 Zn4 3.12(4) 9_665
Zn3 Zn4 2.22(4) 17_554
Zn3 Zn4 2.79(5) .
Zn3 Zn4 3.06(5) 25_655
Zn4 Sb1 2.82(3) 15_654
Zn4 Sb1 2.62(3) 25_655
Zn4 Sb2 2.94(3) 16_544
Zn4 Zn2 2.42(10) 25_655
Zn4 Zn3 2.22(4) 17_554
Zn4 Zn4 2.83(7) 17_554
Zn4 Zn4 2.72(6) 25_655
Zn4 Zn4 2.26(6) 18_654

loop_
_geom_torsion_atom_site_label_1
_geom_torsion_atom_site_label_2
_geom_torsion_atom_site_label_3
_geom_torsion_atom_site_label_4
_geom_torsion
_geom_torsion_site_symmetry_1
_geom_torsion_site_symmetry_4
Sb1 Zn2 Zn3 Sb1 -90(5) 33_545 2_655
Sb1 Zn2 Zn3 Sb1 -116(8) . 33_545
Sb1 Zn2 Zn3 Sb1 91(2) 33_545 25_655
Sb1 Zn2 Zn3 Sb1 -25(8) . 25_655
Sb1 Zn2 Zn3 Sb1 154(4) . 2_655
Sb1 Zn2 Zn3 Sb2 86(7) . .
Sb1 Zn2 Zn3 Sb2 -158(3) 33_545 .
Sb1 Zn2 Zn3 Zn2 -71(4) 33_545 33_545
Sb1 Zn2 Zn3 Zn2 -53(18) . 29_655
Sb1 Zn2 Zn3 Zn2 63(15) 33_545 29_655
Sb1 Zn2 Zn3 Zn2 173(7) . 33_545
Sb1 Zn2 Zn3 Zn3 -99(7) . 6_765
Sb1 Zn2 Zn3 Zn3 17(5) 33_545 6_765
Sb1 Zn2 Zn3 Zn4 69(2) 33_545 25_655
Sb1 Zn2 Zn3 Zn4 160(3) 33_545 17_554
Sb1 Zn2 Zn3 Zn4 15(6) . .
Sb1 Zn2 Zn3 Zn4 43(10) . 17_554
Sb1 Zn2 Zn3 Zn4 -145(6) . 9_665
Sb1 Zn2 Zn3 Zn4 131(3) 33_545 .
Sb1 Zn2 Zn3 Zn4 -48(6) . 25_655
Sb1 Zn2 Zn3 Zn4 -29(3) 33_545 9_665
Sb2 Zn2 Zn3 Sb1 -1(7) 31_655 2_655
Sb2 Zn2 Zn3 Sb1 158(3) . 33_545
Sb2 Zn2 Zn3 Sb1 179.7(17) 31_655 25_655
Sb2 Zn2 Zn3 Sb1 69(5) . 2_655
Sb2 Zn2 Zn3 Sb1 -110.7(18) . 25_655
Sb2 Zn2 Zn3 Sb1 89(3) 31_655 33_545
Sb2 Zn2 Zn3 Sb2 -70(2) 31_655 .
Sb2 Zn2 Zn3 Zn2 17(4) 31_655 33_545
Sb2 Zn2 Zn3 Zn2 152(13) 31_655 29_655
Sb2 Zn2 Zn3 Zn2 -138(14) . 29_655
Sb2 Zn2 Zn3 Zn2 87(2) . 33_545
Sb2 Zn2 Zn3 Zn3 106(4) 31_655 6_765
Sb2 Zn2 Zn3 Zn3 175(3) . 6_765
Sb2 Zn2 Zn3 Zn4 59(3) 31_655 9_665
Sb2 Zn2 Zn3 Zn4 -133(3) . 25_655
Sb2 Zn2 Zn3 Zn4 -140(4) 31_655 .
Sb2 Zn2 Zn3 Zn4 -112(4) 31_655 17_554
Sb2 Zn2 Zn3 Zn4 -70.4(16) . .
Sb2 Zn2 Zn3 Zn4 157(5) 31_655 25_655
Sb2 Zn2 Zn3 Zn4 -42(4) . 17_554
Sb2 Zn2 Zn3 Zn4 129.1(17) . 9_665
Zn2 Zn2 Zn3 Sb1 42(16) 32 2_655
Zn2 Zn2 Zn3 Sb1 -138(11) 32 25_655
Zn2 Zn2 Zn3 Sb1 -18(6) 33_545 2_655
Zn2 Zn2 Zn3 Sb1 71(4) 33_545 33_545
Zn2 Zn2 Zn3 Sb1 162(4) 33_545 25_655
Zn2 Zn2 Zn3 Sb1 131(13) 32 33_545
Zn2 Zn2 Zn3 Sb2 -27(11) 32 .
Zn2 Zn2 Zn3 Sb2 -87(2) 33_545 .
Zn2 Zn2 Zn3 Zn2 -165(5) 32 29_655
Zn2 Zn2 Zn3 Zn2 60(11) 32 33_545
Zn2 Zn2 Zn3 Zn2 135(13) 33_545 29_655
Zn2 Zn2 Zn3 Zn3 88(3) 33_545 6_765
Zn2 Zn2 Zn3 Zn3 149(10) 32 6_765
Zn2 Zn2 Zn3 Zn4 -157(3) 33_545 .
Zn2 Zn2 Zn3 Zn4 140(5) 33_545 25_655
Zn2 Zn2 Zn3 Zn4 102(12) 32 9_665
Zn2 Zn2 Zn3 Zn4 -97(12) 32 .
Zn2 Zn2 Zn3 Zn4 42(3) 33_545 9_665
Zn2 Zn2 Zn3 Zn4 -129(6) 33_545 17_554
Zn2 Zn2 Zn3 Zn4 -69(13) 32 17_554
Zn2 Zn2 Zn3 Zn4 -160(14) 32 25_655
Zn3 Zn2 Zn3 Sb1 33(10) 32 33_545
Zn3 Zn2 Zn3 Sb1 60(6) 35_645 25_655
Zn3 Zn2 Zn3 Sb1 -56(14) 32 2_655
Zn3 Zn2 Zn3 Sb1 -98(5) 3_665 25_655
Zn3 Zn2 Zn3 Sb1 124(10) 32 25_655
Zn3 Zn2 Zn3 Sb1 170(6) 3_665 33_545
Zn3 Zn2 Zn3 Sb1 -31(4) 35_645 33_545
Zn3 Zn2 Zn3 Sb1 -121(5) 35_645 2_655
Zn3 Zn2 Zn3 Sb1 81(7) 3_665 2_655
Zn3 Zn2 Zn3 Sb2 170(6) 35_645 .
Zn3 Zn2 Zn3 Sb2 12(3) 3_665 .
Zn3 Zn2 Zn3 Sb2 -125(11) 32 .
Zn3 Zn2 Zn3 Zn2 97(19) 32 29_655
Zn3 Zn2 Zn3 Zn2 32(19) 35_645 29_655
Zn3 Zn2 Zn3 Zn2 -38(13) 32 33_545
Zn3 Zn2 Zn3 Zn2 -103(8) 35_645 33_545
Zn3 Zn2 Zn3 Zn2 -126(12) 3_665 29_655
Zn3 Zn2 Zn3 Zn2 99(2) 3_665 33_545
Zn3 Zn2 Zn3 Zn3 -172(2) 3_665 6_765
Zn3 Zn2 Zn3 Zn3 51(13) 32 6_765
Zn3 Zn2 Zn3 Zn3 -14(8) 35_645 6_765
Zn3 Zn2 Zn3 Zn4 37(4) 35_645 25_655
Zn3 Zn2 Zn3 Zn4 141(4) 3_665 9_665
Zn3 Zn2 Zn3 Zn4 -60(6) 35_645 9_665
Zn3 Zn2 Zn3 Zn4 -58(4) 3_665 .
Zn3 Zn2 Zn3 Zn4 -30(8) 3_665 17_554
Zn3 Zn2 Zn3 Zn4 102(11) 32 25_655
Zn3 Zn2 Zn3 Zn4 100(5) 35_645 .
Zn3 Zn2 Zn3 Zn4 -167(8) 32 17_554
Zn3 Zn2 Zn3 Zn4 -121(6) 3_665 25_655
Zn3 Zn2 Zn3 Zn4 165(12) 32 .
Zn3 Zn2 Zn3 Zn4 4(12) 32 9_665
Zn3 Zn2 Zn3 Zn4 128(4) 35_645 17_554
Zn4 Zn2 Zn3 Sb1 23(3) 25_655 25_655
Zn4 Zn2 Zn3 Sb1 -131(3) . 33_545
Zn4 Zn2 Zn3 Sb1 139(4) . 2_655
Zn4 Zn2 Zn3 Sb1 -158(3) 25_655 2_655
Zn4 Zn2 Zn3 Sb1 -69(2) 25_655 33_545
Zn4 Zn2 Zn3 Sb1 -40(2) . 25_655
Zn4 Zn2 Zn3 Sb2 133(3) 25_655 .
Zn4 Zn2 Zn3 Sb2 70.4(16) . .
Zn4 Zn2 Zn3 Zn2 -140(5) 25_655 33_545
Zn4 Zn2 Zn3 Zn2 -68(15) . 29_655
Zn4 Zn2 Zn3 Zn2 157(3) . 33_545
Zn4 Zn2 Zn3 Zn2 -5(16) 25_655 29_655
Zn4 Zn2 Zn3 Zn3 -51(5) 25_655 6_765
Zn4 Zn2 Zn3 Zn3 -114(4) . 6_765
Zn4 Zn2 Zn3 Zn4 -160.5(17) . 9_665
Zn4 Zn2 Zn3 Zn4 -98(3) 25_655 9_665
Zn4 Zn2 Zn3 Zn4 63(2) 25_655 .
Zn4 Zn2 Zn3 Zn4 28(4) . 17_554
Zn4 Zn2 Zn3 Zn4 91(4) 25_655 17_554
Zn4 Zn2 Zn3 Zn4 -63(2) . 25_655
